data_1521958
loop_
_publ_author_name
'Sologub, O.L.'
'Salamakha, P.S.'
'Godart, C.'
'Bocelli, G.'
'Takabatake, T.'

_publ_section_title
;
 Formation and crystal structure of ternary Ce5 (M, Si)3 compounds, M =
 Ru, Rh
;
_journal_name_full 'Journal of Alloys Compd.'
_journal_page_first 172
_journal_page_last 175
_journal_volume 312
_journal_year 2000
_chemical_formula_sum 'Ce5 Rh0.453 Si2.547'
_chemical_name_systematic 'Ce5 (Rh0.453 Si2.547)'
_space_group_IT_number 140
_symmetry_space_group_name_Hall '-I 4 2c'
_symmetry_space_group_name_H-M 'I 4/m c m'
_cell_angle_alpha 90
_cell_angle_beta 90
_cell_angle_gamma 90
_cell_formula_units_Z 4
_cell_length_a 7.873
_cell_length_b 7.873
_cell_length_c 13.796
_cell_volume 855.133
_citation_journal_id_ASTM JALCEU
_cod_data_source_file Sologub_JALCEU_2000_1439.cif
_cod_data_source_block Ce5Rh0.453Si2.547
_cod_original_cell_volume 855.1331
_cod_database_code 1521958

loop_
_symmetry_equiv_pos_as_xyz
x,y,z
-y,x,z
-x,-y,z
y,-x,z
x,-y,-z+1/2
y,x,-z+1/2
-x,y,-z+1/2
-y,-x,-z+1/2
-x,-y,-z
y,-x,-z
x,y,-z
-y,x,-z
-x,y,z-1/2
-y,-x,z-1/2
x,-y,z-1/2
y,x,z-1/2
x+1/2,y+1/2,z+1/2
-y+1/2,x+1/2,z+1/2
-x+1/2,-y+1/2,z+1/2
y+1/2,-x+1/2,z+1/2
x+1/2,-y+1/2,-z+1
y+1/2,x+1/2,-z+1
-x+1/2,y+1/2,-z+1
-y+1/2,-x+1/2,-z+1
-x+1/2,-y+1/2,-z+1/2
y+1/2,-x+1/2,-z+1/2
x+1/2,y+1/2,-z+1/2
-y+1/2,x+1/2,-z+1/2
-x+1/2,y+1/2,z
-y+1/2,-x+1/2,z
x+1/2,-y+1/2,z
y+1/2,x+1/2,z

loop_
_atom_site_label
_atom_site_type_symbol
_atom_site_fract_x
_atom_site_fract_y
_atom_site_fract_z
_atom_site_occupancy
_atom_site_U_iso_or_equiv
Rh2 Rh 0 0 0.25 0.131 0.0
Rh1 Rh 0.6176 0.1176 0 0.161 0.0
Si1 Si 0.6176 0.1176 0 0.839 0.0
Si2 Si 0 0 0.25 0.869 0.0
Ce2 Ce 0 0 0 1 0.0
Ce1 Ce 0.1735 0.6735 0.1467 1 0.0
